data_7209906
loop_
_publ_author_name
'Yang, Lu'
'Zhou, Zhen'
'Ma, Pengtao'
'Wang, Jingping'
'Niu, Jingyang'

_publ_section_title
;
 Self-assembly of two ring-shaped hexanuclear Mo(vi) clusters
;
_journal_issue 27
_journal_name_full CrystEngComm
_journal_page_first 5452
_journal_paper_doi 10.1039/c3ce40228b
_journal_volume 15
_journal_year 2013
_chemical_formula_sum 'C8 H68 Mn2 Mo12 N6 Na4 O78 P6'
_chemical_formula_weight 3035.57
_chemical_name_systematic
;

?

;
_space_group_IT_number 2
_symmetry_cell_setting triclinic
_symmetry_space_group_name_Hall '-P 1'
_symmetry_space_group_name_H-M 'P -1'
_atom_sites_solution_hydrogens geom
_atom_sites_solution_primary direct
_atom_sites_solution_secondary difmap
_audit_creation_method SHELXL-97
_cell_angle_alpha 74.282(7)
_cell_angle_beta 81.167(7)
_cell_angle_gamma 78.259(7)
_cell_formula_units_Z 2
_cell_length_a 13.636(5)
_cell_length_b 17.391(6)
_cell_length_c 20.271(8)
_cell_measurement_reflns_used 2936
_cell_measurement_temperature 296(2)
_cell_measurement_theta_max 22.03
_cell_measurement_theta_min 2.30
_cell_volume 4506(3)
_computing_cell_refinement 'Bruker SMART'
_computing_data_collection 'Bruker SMART'
_computing_data_reduction 'Bruker SAINT'
_computing_molecular_graphics 'Bruker SHELXTL'
_computing_publication_material 'Bruker SHELXTL'
_computing_structure_refinement 'SHELXL-97 (Sheldrick, 1997)'
_computing_structure_solution 'SHELXS-97 (Sheldrick, 1990)'
_diffrn_ambient_temperature 296(2)
_diffrn_measured_fraction_theta_full 0.990
_diffrn_measured_fraction_theta_max 0.990
_diffrn_measurement_device_type 'CCD area detector'
_diffrn_measurement_method 'phi and omega scans'
_diffrn_radiation_monochromator graphite
_diffrn_radiation_source 'fine-focus sealed tube'
_diffrn_radiation_type MoK\a
_diffrn_radiation_wavelength 0.71073
_diffrn_reflns_av_R_equivalents 0.0528
_diffrn_reflns_av_sigmaI/netI 0.1316
_diffrn_reflns_limit_h_max 15
_diffrn_reflns_limit_h_min -16
_diffrn_reflns_limit_k_max 20
_diffrn_reflns_limit_k_min -14
_diffrn_reflns_limit_l_max 24
_diffrn_reflns_limit_l_min -22
_diffrn_reflns_number 22649
_diffrn_reflns_theta_full 25.00
_diffrn_reflns_theta_max 25.00
_diffrn_reflns_theta_min 1.95
_exptl_absorpt_coefficient_mu 2.119
_exptl_absorpt_correction_T_max 0.7416
_exptl_absorpt_correction_T_min 0.6889
_exptl_absorpt_correction_type multi-scan
_exptl_absorpt_process_details SADABS
_exptl_crystal_colour yellow
_exptl_crystal_density_diffrn 2.226
_exptl_crystal_density_method 'not measured'
_exptl_crystal_description trim
_exptl_crystal_F_000 2908
_exptl_crystal_size_max 0.19
_exptl_crystal_size_mid 0.18
_exptl_crystal_size_min 0.15
_refine_diff_density_max 1.714
_refine_diff_density_min -1.591
_refine_diff_density_rms 0.216
_refine_ls_extinction_method none
_refine_ls_goodness_of_fit_ref 1.037
_refine_ls_hydrogen_treatment constr
_refine_ls_matrix_type full
_refine_ls_number_parameters 1090
_refine_ls_number_reflns 15709
_refine_ls_number_restraints 37
_refine_ls_restrained_S_all 1.040
_refine_ls_R_factor_all 0.1479
_refine_ls_R_factor_gt 0.0700
_refine_ls_shift/su_max 0.001
_refine_ls_shift/su_mean 0.000
_refine_ls_structure_factor_coef Fsqd
_refine_ls_weighting_details 'calc w=1/[\s^2^(Fo^2^)+(0.0722P)^2^+0.0000P] where P=(Fo^2^+2Fc^2^)/3'
_refine_ls_weighting_scheme calc
_refine_ls_wR_factor_gt 0.1616
_refine_ls_wR_factor_ref 0.1841
_reflns_number_gt 8021
_reflns_number_total 15709
_reflns_threshold_expression >2sigma(I)
_cod_data_source_file c3ce40228b.txt
_cod_data_source_block 2
_cod_depositor_comments
;
The following automatic conversions were performed:

'_symmetry_cell_setting' value 'Triclinic' changed to 'triclinic'
according to /home/saulius/struct/CIF-dictionaries/cif_core.dic
dictionary named 'cif_core.dic' version 2.4.2 from
2011-04-26.

'_exptl_absorpt_correction_type' value 'Multi-scan'
changed to 'multi-scan' according to
/home/saulius/struct/CIF-dictionaries/cif_core.dic dictionary named
'cif_core.dic' version 2.4.2 from 2011-04-26.

Automatic conversion script
Id: cif_fix_values 1891 2012-01-12 08:04:46Z andrius 
;
_cod_original_sg_symbol_H-M P-1
_cod_database_code 7209906

loop_
_symmetry_equiv_pos_as_xyz
'x, y, z'
'-x, -y, -z'

loop_
_atom_site_label
_atom_site_type_symbol
_atom_site_fract_x
_atom_site_fract_y
_atom_site_fract_z
_atom_site_U_iso_or_equiv
_atom_site_adp_type
_atom_site_occupancy
_atom_site_symmetry_multiplicity
_atom_site_calc_flag
_atom_site_refinement_flags
Mo1 Mo 0.63394(9) 0.20782(7) 0.10149(7) 0.0378(3) Uani 1 1 d .
Mo2 Mo 0.49614(9) 0.28388(7) -0.03218(6) 0.0344(3) Uani 1 1 d .
Mo3 Mo 0.27703(9) 0.19887(7) -0.03931(6) 0.0351(3) Uani 1 1 d .
Mo4 Mo 0.21219(9) 0.04062(7) 0.08749(7) 0.0391(3) Uani 1 1 d .
Mo5 Mo 0.36153(10) -0.03421(7) 0.23215(7) 0.0449(4) Uani 1 1 d .
Mo6 Mo 0.55713(11) 0.04818(8) 0.24125(7) 0.0471(4) Uani 1 1 d .
Mo7 Mo 0.71698(10) 0.44138(8) 0.56196(6) 0.0399(3) Uani 1 1 d .
Mo8 Mo 0.74456(9) 0.61680(7) 0.59296(6) 0.0357(3) Uani 1 1 d .
Mo9 Mo 0.94565(9) 0.62339(7) 0.68771(6) 0.0351(3) Uani 1 1 d .
Mo10 Mo 1.09913(9) 0.45132(7) 0.75290(6) 0.0378(3) Uani 1 1 d .
Mo11 Mo 1.06313(10) 0.26421(7) 0.72839(6) 0.0413(3) Uani 1 1 d .
Mo12 Mo 0.88842(10) 0.25993(7) 0.63240(6) 0.0425(3) Uani 1 1 d .
P1 P 0.4390(3) 0.10960(18) 0.08905(17) 0.0282(8) Uani 1 1 d .
P2 P 0.4353(3) 0.36090(19) 0.10972(18) 0.0328(8) Uani 1 1 d .
P3 P 0.1108(3) 0.2300(2) 0.0994(2) 0.0409(10) Uani 1 1 d .
P4 P 0.9267(3) 0.44683(19) 0.64339(16) 0.0282(8) Uani 1 1 d .
P5 P 0.5935(3) 0.4927(2) 0.7066(2) 0.0399(9) Uani 1 1 d .
P6 P 0.8842(3) 0.5108(2) 0.84903(18) 0.0360(9) Uani 1 1 d .
Mn1 Mn 0.5316(2) 0.07505(15) -0.06176(15) 0.0715(8) Uani 1 1 d U
Mn2 Mn 1.0128(2) 0.58379(16) 0.51326(13) 0.0672(8) Uani 1 1 d .
Na1 Na 0.3125(4) 0.0074(3) 0.9270(3) 0.0530(16) Uani 1 1 d .
Na2 Na 0.4288(5) 0.5119(4) 0.8712(4) 0.0704(19) Uani 1 1 d .
Na3 Na 0.1950(6) 0.4091(4) 0.5738(3) 0.080(2) Uani 1 1 d .
Na4 Na 0.8119(7) 0.4632(4) 0.0247(3) 0.097(3) Uani 1 1 d .
O1 O 0.7335(7) 0.2419(5) 0.1203(5) 0.047(3) Uani 1 1 d .
O2 O 0.6909(7) 0.1251(5) 0.0727(5) 0.045(2) Uani 1 1 d .
O3 O 0.6132(6) 0.2804(5) 0.0104(4) 0.036(2) Uani 1 1 d .
O4 O 0.5808(7) 0.1522(5) 0.1910(5) 0.044(2) Uani 1 1 d .
O5 O 0.5340(6) 0.3123(4) 0.1343(4) 0.035(2) Uani 1 1 d .
O6 O 0.4821(6) 0.1883(4) 0.0719(4) 0.032(2) Uani 1 1 d .
O7 O 0.5046(8) 0.3676(5) -0.0982(4) 0.050(3) Uani 1 1 d .
O8 O 0.5409(7) 0.2059(5) -0.0717(5) 0.050(3) Uani 1 1 d .
O9 O 0.3554(6) 0.2728(5) -0.0282(4) 0.032(2) Uani 1 1 d .
O10 O 0.4236(6) 0.3624(4) 0.0355(4) 0.033(2) Uani 1 1 d .
O11 O 0.2172(7) 0.2539(5) -0.1084(5) 0.049(3) Uani 1 1 d .
O12 O 0.3729(6) 0.1364(5) -0.0761(5) 0.044(2) Uani 1 1 d .
O13 O 0.1950(6) 0.1153(5) -0.0014(5) 0.038(2) Uani 1 1 d .
O14 O 0.1624(7) 0.2591(5) 0.0273(5) 0.043(2) Uani 1 1 d .
O15 O 0.3306(6) 0.1313(5) 0.0680(4) 0.032(2) Uani 1 1 d .
O16 O 0.1118(7) -0.0073(5) 0.0982(5) 0.054(3) Uani 1 1 d .
O17 O 0.3084(7) -0.0251(4) 0.0559(5) 0.039(2) Uani 1 1 d .
O18 O 0.2504(7) 0.0170(5) 0.1771(5) 0.044(2) Uani 1 1 d .
O19 O 0.1105(7) 0.1396(5) 0.1205(5) 0.046(2) Uani 1 1 d .
O20 O 0.3052(9) -0.1003(6) 0.2966(6) 0.077(4) Uani 1 1 d .
O21 O 0.4256(7) -0.0928(5) 0.1761(5) 0.054(3) Uani 1 1 d .
O22 O 0.4715(8) -0.0327(5) 0.2804(5) 0.057(3) Uani 1 1 d .
O23 O 0.2916(8) 0.0652(6) 0.2842(5) 0.062(3) Uani 1 1 d .
O24 O 0.4359(6) 0.0727(4) 0.1677(4) 0.032(2) Uani 1 1 d .
O25 O 0.6200(9) 0.0360(6) 0.3105(5) 0.068(3) Uani 1 1 d .
O26 O 0.6398(7) -0.0072(6) 0.1916(5) 0.061(3) Uani 1 1 d .
O27 O 0.4254(9) 0.1215(6) 0.2897(5) 0.054(3) Uani 1 1 d .
O28 O 0.5047(6) 0.0491(4) 0.0508(4) 0.0293(19) Uani 1 1 d U
O29 O 0.4161(7) 0.4462(5) 0.1202(4) 0.037(2) Uani 1 1 d .
O30 O 0.0073(8) 0.2764(6) 0.1103(5) 0.061(3) Uani 1 1 d .
O31 O 0.6278(8) 0.4194(6) 0.5246(5) 0.057(3) Uani 1 1 d .
O32 O 0.8180(7) 0.4473(5) 0.4985(4) 0.047(3) Uani 1 1 d .
O33 O 0.6780(7) 0.5560(5) 0.5499(4) 0.039(2) Uani 1 1 d .
O34 O 0.7672(8) 0.3385(5) 0.6164(5) 0.051(3) Uani 1 1 d .
O35 O 0.6052(7) 0.4432(6) 0.6528(4) 0.045(2) Uani 1 1 d .
O36 O 0.8168(6) 0.4816(5) 0.6293(4) 0.030(2) Uani 1 1 d .
O37 O 0.6645(7) 0.7072(5) 0.5736(5) 0.050(3) Uani 1 1 d .
O38 O 0.8441(7) 0.6275(6) 0.5263(4) 0.047(3) Uani 1 1 d .
O39 O 0.8121(7) 0.6289(5) 0.6635(4) 0.037(2) Uani 1 1 d .
O40 O 0.6359(6) 0.5720(5) 0.6783(4) 0.038(2) Uani 1 1 d .
O41 O 0.9405(8) 0.7173(5) 0.7002(5) 0.051(3) Uani 1 1 d .
O42 O 1.0616(6) 0.5684(5) 0.7344(4) 0.037(2) Uani 1 1 d .
O43 O 1.0037(7) 0.6322(5) 0.6031(5) 0.046(2) Uani 1 1 d .
O44 O 0.8682(6) 0.5840(5) 0.7860(4) 0.037(2) Uani 1 1 d .
O45 O 0.9549(6) 0.4863(5) 0.6959(4) 0.031(2) Uani 1 1 d .
O46 O 1.1912(7) 0.4361(6) 0.8059(5) 0.048(3) Uani 1 1 d .
O47 O 1.1695(7) 0.4491(6) 0.6764(4) 0.044(2) Uani 1 1 d .
O48 O 0.9919(7) 0.4641(5) 0.8465(4) 0.043(2) Uani 1 1 d .
O49 O 1.0599(7) 0.3475(5) 0.7734(4) 0.040(2) Uani 1 1 d .
O50 O 1.1297(8) 0.1844(6) 0.7819(5) 0.063(3) Uani 1 1 d .
O51 O 1.1490(7) 0.2935(5) 0.6609(5) 0.047(3) Uani 1 1 d .
O52 O 0.9990(7) 0.2037(5) 0.6844(4) 0.041(2) Uani 1 1 d .
O53 O 0.9243(8) 0.2435(6) 0.8049(5) 0.051(3) Uani 1 1 d .
O54 O 0.9362(6) 0.3563(5) 0.6741(4) 0.035(2) Uani 1 1 d .
O55 O 0.8511(9) 0.1783(6) 0.6199(6) 0.069(3) Uani 1 1 d .
O56 O 0.9577(7) 0.2981(6) 0.5545(5) 0.050(3) Uani 1 1 d .
O57 O 0.8079(8) 0.2411(6) 0.7377(5) 0.049(3) Uani 1 1 d .
O58 O 0.9956(6) 0.4637(5) 0.5755(4) 0.034(2) Uani 1 1 d .
O59 O 0.4879(7) 0.5051(6) 0.7422(5) 0.054(3) Uani 1 1 d .
O60 O 0.8463(7) 0.5354(5) 0.9164(4) 0.043(2) Uani 1 1 d .
C1 C 0.3400(9) 0.3057(7) 0.1597(6) 0.031(3) Uani 1 1 d .
H1A H 0.3711 0.2502 0.1789 0.038 Uiso 1 1 calc R
H1B H 0.3110 0.3296 0.1979 0.038 Uiso 1 1 calc R
C2 C 0.1925(11) 0.2440(8) 0.1571(7) 0.044(4) Uani 1 1 d .
H2A H 0.1513 0.2624 0.1951 0.053 Uiso 1 1 calc R
H2B H 0.2336 0.1924 0.1759 0.053 Uiso 1 1 calc R
C3 C 0.3356(13) 0.1128(9) 0.3051(7) 0.048(4) Uani 1 1 d .
C4 C 0.2683(13) 0.1642(11) 0.3484(10) 0.085(6) Uani 1 1 d .
H4A H 0.3069 0.1974 0.3610 0.128 Uiso 1 1 calc R
H4B H 0.2397 0.1299 0.3892 0.128 Uiso 1 1 calc R
H4C H 0.2153 0.1982 0.3225 0.128 Uiso 1 1 calc R
C5 C 0.6770(11) 0.4317(8) 0.7701(7) 0.042(4) Uani 1 1 d .
H5A H 0.6389 0.3990 0.8078 0.050 Uiso 1 1 calc R
H5B H 0.7283 0.3955 0.7492 0.050 Uiso 1 1 calc R
C6 C 0.8097(10) 0.4418(7) 0.8380(6) 0.031(3) Uani 1 1 d .
H6A H 0.8523 0.4025 0.8154 0.037 Uiso 1 1 calc R
H6B H 0.7832 0.4125 0.8829 0.037 Uiso 1 1 calc R
C7 C 0.7691(13) 0.2120(9) 0.8586(8) 0.070(5) Uani 1 1 d .
H7A H 0.8034 0.2087 0.8975 0.105 Uiso 1 1 calc R
H7B H 0.7504 0.1606 0.8624 0.105 Uiso 1 1 calc R
H7C H 0.7098 0.2528 0.8576 0.105 Uiso 1 1 calc R
C8 C 0.8367(12) 0.2336(8) 0.7945(10) 0.055(5) Uani 1 1 d .
N1 N 0.2604(8) 0.3049(6) 0.1205(5) 0.035(3) Uani 1 1 d .
H1C H 0.2523 0.3361 0.0801 0.042 Uiso 1 1 calc R
N2 N 0.7253(8) 0.4842(6) 0.7969(5) 0.037(3) Uani 1 1 d .
H2C H 0.7057 0.5358 0.7890 0.044 Uiso 1 1 calc R
N3 N 0.5028(10) 0.2889(8) 0.2902(7) 0.065(4) Uani 1 1 d .
N4 N 0.6192(8) 0.3701(6) 0.3059(5) 0.031(3) Uani 1 1 d .
N5 N 0.9890(8) 0.7267(7) 0.0873(5) 0.033(3) Uani 1 1 d U
N6 N 0.4631(9) 0.2348(6) 0.7970(6) 0.042(3) Uani 1 1 d .
O1W O 0.1455(9) 0.0395(7) 0.8921(6) 0.079(4) Uani 1 1 d .
O2W O 0.2770(9) 0.4415(6) 0.9177(6) 0.073(3) Uani 1 1 d .
O3W O 0.6393(8) 0.4455(6) 0.0124(6) 0.069(3) Uani 1 1 d .
O4W O 0.3103(10) 0.6216(7) 0.8138(7) 0.089(4) Uani 1 1 d .
O5W O 0.1302(10) 0.6697(7) 0.9901(6) 0.082(4) Uani 1 1 d .
O6W O 0.0871(10) 0.8935(7) 0.8840(10) 0.140(7) Uani 1 1 d .
O7W O 0.1115(10) 0.5930(8) 0.8645(7) 0.107(5) Uani 1 1 d .
O8W O 0.6002(11) 0.2709(7) 0.7130(8) 0.109(5) Uani 1 1 d .
O9W O 0.3891(10) 0.3737(11) 0.7554(9) 0.140(7) Uani 1 1 d .
O10W O 0.3573(11) 0.1857(8) 0.7542(9) 0.122(5) Uani 1 1 d .
O11W O 0.9654(16) 0.0468(9) 0.7501(9) 0.176(9) Uani 1 1 d .
O12W O 0.4619(12) 0.6373(12) 0.5711(8) 0.144(6) Uani 1 1 d .
O13W O 0.6424(17) 0.2279(11) 0.5763(11) 0.181(8) Uani 1 1 d .
O14W O 0.2542(15) 0.6006(12) 0.6427(12) 0.069(7) Uani 0.50 1 d P
O15W O 0.9763(15) 0.1054(17) 0.9751(12) 0.086(8) Uani 0.50 1 d P
O16W O 0.393(3) 0.440(2) 0.6136(16) 0.138(12) Uani 0.50 1 d PU
O17W O 0.0502(18) 0.4221(14) 0.9777(11) 0.077(7) Uani 0.50 1 d PU
O18W O 0.9649(19) 0.6755(16) 0.0776(12) 0.082(8) Uani 0.50 1 d PU
O19W O 0.513(2) 0.1601(15) 0.3944(17) 0.117(11) Uani 0.50 1 d P
O20W O 0.081(3) 0.799(2) 0.7521(15) 0.146(14) Uani 0.50 1 d P
O21W O 0.913(2) 0.932(3) 0.7151(17) 0.163(16) Uani 0.50 1 d P
O22W O 0.199(3) 0.735(2) 0.5434(16) 0.134(11) Uani 0.50 1 d PU
O23W O 0.874(2) 1.0106(19) 0.6608(18) 0.121(10) Uani 0.50 1 d PU

loop_
_atom_site_aniso_label
_atom_site_aniso_U_11
_atom_site_aniso_U_22
_atom_site_aniso_U_33
_atom_site_aniso_U_23
_atom_site_aniso_U_13
_atom_site_aniso_U_12
Mo1 0.0299(7) 0.0284(6) 0.0571(8) -0.0171(6) -0.0039(6) -0.0014(5)
Mo2 0.0363(8) 0.0291(6) 0.0395(7) -0.0164(6) 0.0080(6) -0.0077(5)
Mo3 0.0325(7) 0.0306(6) 0.0458(8) -0.0187(6) -0.0053(6) -0.0002(5)
Mo4 0.0305(7) 0.0277(6) 0.0626(9) -0.0201(6) 0.0013(6) -0.0057(5)
Mo5 0.0512(9) 0.0299(7) 0.0521(8) -0.0076(6) -0.0003(7) -0.0106(6)
Mo6 0.0503(9) 0.0383(7) 0.0516(8) -0.0080(6) -0.0117(7) -0.0048(6)
Mo7 0.0358(8) 0.0491(8) 0.0394(7) -0.0193(6) -0.0017(6) -0.0077(6)
Mo8 0.0309(7) 0.0373(7) 0.0374(7) -0.0092(6) -0.0019(6) -0.0037(5)
Mo9 0.0362(8) 0.0350(7) 0.0359(7) -0.0126(6) 0.0029(6) -0.0104(6)
Mo10 0.0295(7) 0.0481(8) 0.0382(7) -0.0187(6) -0.0013(6) -0.0029(6)
Mo11 0.0370(8) 0.0400(7) 0.0448(8) -0.0148(6) 0.0006(6) 0.0006(6)
Mo12 0.0443(8) 0.0381(7) 0.0484(8) -0.0196(6) 0.0030(6) -0.0081(6)
P1 0.029(2) 0.0201(17) 0.036(2) -0.0080(15) -0.0021(16) -0.0051(14)
P2 0.031(2) 0.0254(18) 0.042(2) -0.0127(16) 0.0038(17) -0.0031(15)
P3 0.033(2) 0.031(2) 0.059(3) -0.0218(19) 0.0059(19) -0.0001(16)
P4 0.029(2) 0.0301(18) 0.0267(19) -0.0113(15) -0.0015(16) -0.0035(15)
P5 0.030(2) 0.041(2) 0.049(2) -0.0177(19) 0.0073(18) -0.0075(17)
P6 0.039(2) 0.037(2) 0.033(2) -0.0167(17) 0.0067(17) -0.0053(17)
Mn1 0.069(2) 0.0575(16) 0.093(2) -0.0335(16) -0.0025(16) -0.0067(14)
Mn2 0.0648(19) 0.0760(18) 0.0617(17) -0.0229(15) 0.0053(14) -0.0155(15)
Na1 0.052(4) 0.041(3) 0.072(4) -0.030(3) -0.001(3) -0.005(3)
Na2 0.047(4) 0.062(4) 0.111(5) -0.032(4) -0.013(4) -0.011(3)
Na3 0.129(7) 0.083(5) 0.029(3) -0.015(3) 0.004(4) -0.026(5)
Na4 0.166(9) 0.062(4) 0.051(4) -0.014(4) -0.006(5) 0.008(5)
O1 0.025(6) 0.043(5) 0.079(7) -0.021(5) -0.007(5) -0.011(4)
O2 0.036(6) 0.025(5) 0.075(7) -0.020(5) -0.012(5) 0.010(4)
O3 0.033(6) 0.030(5) 0.047(6) -0.016(4) 0.005(4) -0.008(4)
O4 0.043(6) 0.037(5) 0.054(6) -0.005(5) -0.011(5) -0.012(5)
O5 0.035(6) 0.018(4) 0.051(6) -0.014(4) -0.002(4) 0.001(4)
O6 0.030(5) 0.021(4) 0.043(5) -0.006(4) -0.002(4) -0.007(4)
O7 0.067(8) 0.042(6) 0.040(6) -0.007(5) 0.012(5) -0.023(5)
O8 0.039(6) 0.052(6) 0.070(7) -0.045(5) 0.012(5) -0.004(5)
O9 0.026(5) 0.030(5) 0.038(5) -0.008(4) -0.005(4) 0.001(4)
O10 0.035(6) 0.022(4) 0.043(5) -0.013(4) -0.005(4) 0.001(4)
O11 0.051(7) 0.048(6) 0.050(6) -0.021(5) -0.010(5) 0.001(5)
O12 0.026(5) 0.044(5) 0.073(7) -0.037(5) 0.002(5) -0.002(4)
O13 0.027(5) 0.030(5) 0.061(6) -0.020(5) -0.008(5) 0.000(4)
O14 0.038(6) 0.034(5) 0.060(6) -0.024(5) -0.002(5) -0.002(4)
O15 0.029(5) 0.027(5) 0.043(5) -0.014(4) 0.000(4) -0.007(4)
O16 0.031(6) 0.039(6) 0.096(8) -0.022(6) -0.006(6) -0.014(5)
O17 0.042(6) 0.017(4) 0.060(6) -0.017(4) -0.006(5) 0.002(4)
O18 0.036(6) 0.034(5) 0.058(6) -0.012(5) 0.009(5) -0.007(4)
O19 0.046(6) 0.034(5) 0.062(6) -0.020(5) 0.002(5) -0.009(5)
O20 0.094(10) 0.057(7) 0.070(8) 0.007(6) 0.007(7) -0.031(7)
O21 0.045(7) 0.039(5) 0.087(8) -0.036(5) -0.008(6) 0.001(5)
O22 0.074(8) 0.040(6) 0.057(7) -0.010(5) -0.015(6) -0.007(5)
O23 0.070(8) 0.059(7) 0.058(7) -0.023(6) 0.002(6) -0.013(6)
O24 0.040(6) 0.024(4) 0.036(5) -0.014(4) -0.004(4) -0.002(4)
O25 0.082(9) 0.061(7) 0.058(7) -0.001(6) -0.027(6) -0.008(6)
O26 0.041(7) 0.046(6) 0.083(8) -0.010(6) -0.003(6) 0.008(5)
O27 0.067(8) 0.052(6) 0.050(6) -0.024(5) -0.002(6) -0.014(6)
O28 0.022(5) 0.019(4) 0.049(5) -0.015(4) 0.000(4) -0.003(4)
O29 0.047(6) 0.024(5) 0.045(6) -0.022(4) -0.002(5) -0.004(4)
O30 0.042(7) 0.061(7) 0.081(8) -0.034(6) 0.008(6) 0.000(5)
O31 0.048(7) 0.069(7) 0.070(7) -0.045(6) -0.012(6) -0.006(6)
O32 0.044(6) 0.052(6) 0.043(6) -0.021(5) 0.011(5) -0.007(5)
O33 0.038(6) 0.034(5) 0.046(6) -0.009(4) -0.008(5) -0.006(4)
O34 0.058(7) 0.038(6) 0.059(7) -0.014(5) -0.005(5) -0.014(5)
O35 0.031(6) 0.067(6) 0.043(6) -0.021(5) 0.014(5) -0.027(5)
O36 0.034(6) 0.027(5) 0.029(5) -0.006(4) -0.010(4) -0.005(4)
O37 0.050(7) 0.040(6) 0.052(6) -0.007(5) -0.004(5) 0.003(5)
O38 0.053(7) 0.055(6) 0.030(5) 0.001(5) -0.001(5) -0.023(5)
O39 0.045(6) 0.039(5) 0.034(5) -0.017(4) -0.003(4) -0.015(4)
O40 0.033(6) 0.035(5) 0.048(6) -0.013(5) 0.001(4) -0.009(4)
O41 0.058(7) 0.046(6) 0.057(6) -0.024(5) 0.010(5) -0.025(5)
O42 0.032(6) 0.042(5) 0.043(5) -0.024(5) -0.001(4) -0.007(4)
O43 0.032(6) 0.052(6) 0.048(6) -0.008(5) 0.006(5) -0.007(5)
O44 0.033(6) 0.033(5) 0.043(6) -0.013(4) 0.001(4) -0.002(4)
O45 0.025(5) 0.035(5) 0.034(5) -0.012(4) -0.001(4) -0.002(4)
O46 0.034(6) 0.061(6) 0.056(6) -0.027(5) -0.006(5) -0.004(5)
O47 0.047(6) 0.061(6) 0.028(5) -0.026(5) 0.008(4) -0.008(5)
O48 0.043(6) 0.036(5) 0.047(6) -0.014(5) -0.002(5) 0.005(4)
O49 0.043(6) 0.035(5) 0.037(5) -0.008(4) 0.005(4) -0.004(4)
O50 0.059(8) 0.049(6) 0.077(8) -0.016(6) -0.026(6) 0.013(5)
O51 0.046(7) 0.042(5) 0.050(6) -0.020(5) 0.013(5) -0.004(5)
O52 0.039(6) 0.034(5) 0.046(6) -0.011(4) -0.002(5) 0.002(4)
O53 0.053(7) 0.048(6) 0.052(6) -0.011(5) 0.006(5) -0.016(5)
O54 0.031(5) 0.027(5) 0.045(5) -0.009(4) 0.011(4) -0.010(4)
O55 0.080(9) 0.047(6) 0.093(8) -0.035(6) -0.005(7) -0.021(6)
O56 0.036(6) 0.063(6) 0.046(6) -0.026(5) 0.002(5) 0.012(5)
O57 0.046(7) 0.059(7) 0.047(6) -0.021(6) 0.004(5) -0.016(5)
O58 0.021(5) 0.053(6) 0.034(5) -0.026(5) 0.006(4) -0.004(4)
O59 0.031(6) 0.066(7) 0.060(7) -0.011(6) 0.017(5) -0.019(5)
O60 0.042(6) 0.052(6) 0.042(6) -0.031(5) 0.014(5) -0.013(5)
C1 0.035(8) 0.027(7) 0.039(8) -0.025(6) -0.002(6) 0.000(6)
C2 0.048(10) 0.043(8) 0.041(9) -0.015(7) 0.014(7) -0.015(7)
C3 0.058(12) 0.043(9) 0.045(9) -0.020(8) 0.011(8) -0.015(8)
C4 0.057(13) 0.103(15) 0.117(16) -0.079(13) -0.020(11) 0.016(11)
C5 0.042(9) 0.035(8) 0.053(9) -0.018(7) -0.007(7) -0.005(7)
C6 0.035(8) 0.028(7) 0.029(7) -0.012(6) 0.001(6) -0.001(6)
C7 0.072(13) 0.054(10) 0.060(11) -0.002(9) 0.025(10) 0.003(9)
C8 0.036(10) 0.031(8) 0.094(14) -0.022(9) 0.026(10) -0.009(7)
N1 0.040(7) 0.040(6) 0.025(6) -0.007(5) 0.002(5) -0.014(5)
N2 0.035(7) 0.024(6) 0.053(7) -0.019(5) 0.003(6) 0.000(5)
N3 0.045(9) 0.082(10) 0.072(9) -0.028(8) 0.006(7) -0.018(7)
N4 0.026(6) 0.036(6) 0.025(6) -0.007(5) -0.004(5) 0.008(5)
N5 0.016(5) 0.066(7) 0.016(5) -0.018(5) -0.005(4) 0.012(5)
N6 0.046(8) 0.030(6) 0.046(7) -0.006(5) 0.007(6) -0.011(5)
O1W 0.066(9) 0.086(9) 0.094(9) -0.028(7) -0.024(7) -0.009(7)
O2W 0.070(9) 0.053(7) 0.104(9) -0.029(7) -0.026(7) -0.003(6)
O3W 0.067(8) 0.049(6) 0.092(8) -0.010(6) -0.010(7) -0.025(6)
O4W 0.090(11) 0.084(9) 0.110(10) -0.049(8) -0.003(8) -0.023(8)
O5W 0.103(11) 0.072(8) 0.078(8) -0.033(7) -0.003(7) -0.019(7)
O6W 0.046(9) 0.066(9) 0.31(2) -0.075(12) 0.008(11) 0.002(7)
O7W 0.085(11) 0.113(11) 0.158(13) -0.100(10) -0.055(9) 0.028(8)
O8W 0.095(11) 0.054(8) 0.176(14) -0.008(9) -0.036(10) -0.017(7)
O9W 0.045(9) 0.198(16) 0.229(18) -0.155(15) 0.041(10) -0.042(10)
O10W 0.086(12) 0.077(9) 0.185(15) -0.029(10) -0.001(11) 0.013(8)
O11W 0.24(2) 0.092(11) 0.145(15) 0.001(11) 0.086(15) -0.043(13)
O12W 0.092(13) 0.227(19) 0.132(13) -0.069(13) -0.044(10) -0.014(12)
O13W 0.24(2) 0.124(14) 0.202(19) -0.039(14) -0.036(17) -0.068(15)
O14W 0.036(13) 0.066(14) 0.105(18) -0.006(13) 0.009(12) -0.042(11)
O15W 0.021(13) 0.17(2) 0.090(17) -0.086(18) -0.012(12) 0.007(14)
O16W 0.116(14) 0.151(14) 0.129(14) -0.012(9) -0.012(9) -0.010(9)
O17W 0.071(10) 0.092(10) 0.064(10) 0.003(8) -0.019(8) -0.025(8)
O18W 0.059(10) 0.091(11) 0.060(10) 0.006(8) 0.008(8) 0.025(8)
O19W 0.08(2) 0.089(19) 0.21(3) -0.09(2) -0.06(2) 0.019(16)
O20W 0.17(4) 0.17(3) 0.11(2) -0.04(2) 0.03(2) -0.10(3)
O21W 0.06(2) 0.30(5) 0.13(3) -0.02(3) -0.02(2) -0.09(3)
O22W 0.148(15) 0.141(14) 0.127(14) -0.039(10) -0.031(9) -0.034(10)
O23W 0.112(13) 0.113(13) 0.142(14) -0.035(9) 0.005(9) -0.038(9)

loop_
_atom_type_symbol
_atom_type_description
_atom_type_scat_dispersion_real
_atom_type_scat_dispersion_imag
_atom_type_scat_source
C C 0.0033 0.0016 'International Tables Vol C Tables 4.2.6.8 and 6.1.1.4'
H H 0.0000 0.0000 'International Tables Vol C Tables 4.2.6.8 and 6.1.1.4'
N N 0.0061 0.0033 'International Tables Vol C Tables 4.2.6.8 and 6.1.1.4'
O O 0.0106 0.0060 'International Tables Vol C Tables 4.2.6.8 and 6.1.1.4'
P P 0.1023 0.0942 'International Tables Vol C Tables 4.2.6.8 and 6.1.1.4'
Mn Mn 0.3368 0.7283 'International Tables Vol C Tables 4.2.6.8 and 6.1.1.4'
Mo Mo -1.6832 0.6857 'International Tables Vol C Tables 4.2.6.8 and 6.1.1.4'
Na Na 0.0362 0.0249 'International Tables Vol C Tables 4.2.6.8 and 6.1.1.4'

loop_
_geom_angle_atom_site_label_1
_geom_angle_atom_site_label_2
_geom_angle_atom_site_label_3
_geom_angle
_geom_angle_site_symmetry_1
_geom_angle_site_symmetry_3
O2 Mo1 O1 102.7(4) . .
O2 Mo1 O4 97.9(4) . .
O1 Mo1 O4 102.1(4) . .
O2 Mo1 O3 96.0(4) . .
O1 Mo1 O3 100.2(4) . .
O4 Mo1 O3 150.3(4) . .
O2 Mo1 O5 169.8(4) . .
O1 Mo1 O5 87.5(4) . .
O4 Mo1 O5 80.5(3) . .
O3 Mo1 O5 81.1(3) . .
O2 Mo1 O6 87.4(4) . .
O1 Mo1 O6 168.6(4) . .
O4 Mo1 O6 81.4(3) . .
O3 Mo1 O6 73.2(3) . .
O5 Mo1 O6 82.4(3) . .
O7 Mo2 O8 102.8(4) . .
O7 Mo2 O3 99.5(4) . .
O8 Mo2 O3 98.8(4) . .
O7 Mo2 O9 101.9(4) . .
O8 Mo2 O9 93.6(4) . .
O3 Mo2 O9 152.1(3) . .
O7 Mo2 O10 89.2(4) . .
O8 Mo2 O10 167.2(4) . .
O3 Mo2 O10 83.4(3) . .
O9 Mo2 O10 79.3(3) . .
O7 Mo2 O6 168.1(4) . .
O8 Mo2 O6 88.6(4) . .
O3 Mo2 O6 74.9(3) . .
O9 Mo2 O6 80.6(3) . .
O10 Mo2 O6 79.8(3) . .
O11 Mo3 O12 101.8(4) . .
O11 Mo3 O9 101.6(4) . .
O12 Mo3 O9 98.0(4) . .
O11 Mo3 O13 101.2(4) . .
O12 Mo3 O13 94.2(4) . .
O9 Mo3 O13 151.2(4) . .
O11 Mo3 O14 89.6(4) . .
O12 Mo3 O14 168.1(4) . .
O9 Mo3 O14 83.1(3) . .
O13 Mo3 O14 79.7(3) . .
O11 Mo3 O15 168.9(4) . .
O12 Mo3 O15 88.8(4) . .
O9 Mo3 O15 80.1(3) . .
O13 Mo3 O15 74.2(3) . .
O14 Mo3 O15 79.7(3) . .
O11 Mo3 Na1 98.8(3) . 1_554
O12 Mo3 Na1 42.9(3) . 1_554
O9 Mo3 Na1 139.1(3) . 1_554
O13 Mo3 Na1 52.4(3) . 1_554
O14 Mo3 Na1 132.1(2) . 1_554
O15 Mo3 Na1 86.4(2) . 1_554
O16 Mo4 O17 102.4(4) . .
O16 Mo4 O18 103.6(4) . .
O17 Mo4 O18 97.4(4) . .
O16 Mo4 O13 100.9(4) . .
O17 Mo4 O13 94.2(4) . .
O18 Mo4 O13 149.9(3) . .
O16 Mo4 O19 88.0(4) . .
O17 Mo4 O19 169.2(4) . .
O18 Mo4 O19 82.6(4) . .
O13 Mo4 O19 80.9(3) . .
O16 Mo4 O15 169.1(4) . .
O17 Mo4 O15 86.9(3) . .
O18 Mo4 O15 80.5(3) . .
O13 Mo4 O15 72.5(3) . .
O19 Mo4 O15 82.4(3) . .
O16 Mo4 Na1 97.2(4) . 1_554
O17 Mo4 Na1 43.0(3) . 1_554
O18 Mo4 Na1 138.9(3) . 1_554
O13 Mo4 Na1 52.9(3) . 1_554
O19 Mo4 Na1 133.7(3) . 1_554
O15 Mo4 Na1 85.8(2) . 1_554
O20 Mo5 O21 104.3(5) . .
O20 Mo5 O22 96.6(5) . .
O21 Mo5 O22 99.3(4) . .
O20 Mo5 O18 100.7(5) . .
O21 Mo5 O18 95.8(4) . .
O22 Mo5 O18 153.4(4) . .
O20 Mo5 O23 89.3(5) . .
O21 Mo5 O23 166.3(4) . .
O22 Mo5 O23 80.2(4) . .
O18 Mo5 O23 80.0(4) . .
O20 Mo5 O24 164.6(4) . .
O21 Mo5 O24 89.5(4) . .
O22 Mo5 O24 74.2(3) . .
O18 Mo5 O24 84.3(3) . .
O23 Mo5 O24 77.1(3) . .
O25 Mo6 O26 103.0(5) . .
O25 Mo6 O4 99.9(4) . .
O26 Mo6 O4 98.1(4) . .
O25 Mo6 O22 98.9(5) . .
O26 Mo6 O22 96.2(4) . .
O4 Mo6 O22 153.0(4) . .
O25 Mo6 O27 89.4(5) . .
O26 Mo6 O27 167.4(4) . .
O4 Mo6 O27 81.7(4) . .
O22 Mo6 O27 79.4(4) . .
O25 Mo6 O24 164.7(5) . .
O26 Mo6 O24 91.2(4) . .
O4 Mo6 O24 83.2(3) . .
O22 Mo6 O24 73.8(4) . .
O27 Mo6 O24 76.2(3) . .
O31 Mo7 O32 103.5(5) . .
O31 Mo7 O34 101.4(5) . .
O32 Mo7 O34 96.9(4) . .
O31 Mo7 O33 101.8(4) . .
O32 Mo7 O33 95.5(4) . .
O34 Mo7 O33 150.3(4) . .
O31 Mo7 O35 87.0(4) . .
O32 Mo7 O35 169.3(4) . .
O34 Mo7 O35 82.5(4) . .
O33 Mo7 O35 80.4(4) . .
O31 Mo7 O36 169.0(4) . .
O32 Mo7 O36 86.8(4) . .
O34 Mo7 O36 80.9(3) . .
O33 Mo7 O36 72.9(3) . .
O35 Mo7 O36 82.6(3) . .
O31 Mo7 Na3 99.6(4) . 2_666
O32 Mo7 Na3 43.1(3) . 2_666
O34 Mo7 Na3 138.4(3) . 2_666
O33 Mo7 Na3 53.8(3) . 2_666
O35 Mo7 Na3 134.1(3) . 2_666
O36 Mo7 Na3 85.1(2) . 2_666
O37 Mo8 O38 103.7(4) . .
O37 Mo8 O39 102.5(4) . .
O38 Mo8 O39 97.7(4) . .
O37 Mo8 O33 97.6(4) . .
O38 Mo8 O33 93.8(4) . .
O39 Mo8 O33 153.7(3) . .
O37 Mo8 O40 89.5(4) . .
O38 Mo8 O40 166.0(4) . .
O39 Mo8 O40 83.7(3) . .
O33 Mo8 O40 79.6(3) . .
O37 Mo8 O36 165.9(4) . .
O38 Mo8 O36 88.1(4) . .
O39 Mo8 O36 83.2(3) . .
O33 Mo8 O36 73.6(3) . .
O40 Mo8 O36 78.2(3) . .
O37 Mo8 Na3 97.6(3) . 2_666
O38 Mo8 Na3 41.1(3) . 2_666
O39 Mo8 Na3 137.8(3) . 2_666
O33 Mo8 Na3 53.9(3) . 2_666
O40 Mo8 Na3 133.5(2) . 2_666
O36 Mo8 Na3 86.2(2) . 2_666
O41 Mo9 O43 103.1(4) . .
O41 Mo9 O42 98.6(4) . .
O43 Mo9 O42 97.5(4) . .
O41 Mo9 O39 102.7(4) . .
O43 Mo9 O39 94.6(4) . .
O42 Mo9 O39 152.4(4) . .
O41 Mo9 O44 91.7(4) . .
O43 Mo9 O44 164.8(4) . .
O42 Mo9 O44 83.0(3) . .
O39 Mo9 O44 79.0(3) . .
O41 Mo9 O45 167.7(4) . .
O43 Mo9 O45 87.6(4) . .
O42 Mo9 O45 73.7(3) . .
O39 Mo9 O45 82.2(3) . .
O44 Mo9 O45 78.0(3) . .
O47 Mo10 O46 101.0(4) . .
O47 Mo10 O49 98.8(4) . .
O46 Mo10 O49 103.1(4) . .
O47 Mo10 O42 96.4(4) . .
O46 Mo10 O42 100.0(4) . .
O49 Mo10 O42 149.3(4) . .
O47 Mo10 O48 173.2(4) . .
O46 Mo10 O48 85.0(4) . .
O49 Mo10 O48 82.9(3) . .
O42 Mo10 O48 79.2(3) . .
O47 Mo10 O45 89.0(4) . .
O46 Mo10 O45 168.7(4) . .
O49 Mo10 O45 80.5(3) . .
O42 Mo10 O45 73.2(3) . .
O48 Mo10 O45 84.7(3) . .
O51 Mo11 O50 104.0(5) . .
O51 Mo11 O49 98.2(4) . .
O50 Mo11 O49 100.2(4) . .
O51 Mo11 O52 96.8(4) . .
O50 Mo11 O52 98.6(4) . .
O49 Mo11 O52 152.3(4) . .
O51 Mo11 O53 168.0(4) . .
O50 Mo11 O53 87.8(5) . .
O49 Mo11 O53 81.2(3) . .
O52 Mo11 O53 79.4(4) . .
O51 Mo11 O54 91.2(4) . .
O50 Mo11 O54 164.0(4) . .
O49 Mo11 O54 82.2(3) . .
O52 Mo11 O54 74.4(3) . .
O53 Mo11 O54 76.9(3) . .
O55 Mo12 O56 104.0(5) . .
O55 Mo12 O52 98.1(5) . .
O56 Mo12 O52 98.2(4) . .
O55 Mo12 O34 99.9(5) . .
O56 Mo12 O34 96.7(4) . .
O52 Mo12 O34 153.1(4) . .
O55 Mo12 O57 91.4(5) . .
O56 Mo12 O57 164.6(4) . .
O52 Mo12 O57 80.7(4) . .
O34 Mo12 O57 79.1(4) . .
O55 Mo12 O54 167.7(4) . .
O56 Mo12 O54 87.1(4) . .
O52 Mo12 O54 74.6(3) . .
O34 Mo12 O54 83.9(3) . .
O57 Mo12 O54 77.7(3) . .
O6 P1 O28 110.6(5) . .
O6 P1 O15 107.8(5) . .
O28 P1 O15 110.9(4) . .
O6 P1 O24 108.4(5) . .
O28 P1 O24 109.8(5) . .
O15 P1 O24 109.3(5) . .
O5 P2 O29 112.3(5) . .
O5 P2 O10 113.6(5) . .
O29 P2 O10 111.1(5) . .
O5 P2 C1 105.5(5) . .
O29 P2 C1 110.2(5) . .
O10 P2 C1 103.6(5) . .
O5 P2 Na2 72.0(3) . 2_666
O29 P2 Na2 43.1(4) . 2_666
O10 P2 Na2 116.2(4) . 2_666
C1 P2 Na2 137.8(4) . 2_666
O30 P3 O19 111.0(6) . .
O30 P3 O14 112.9(6) . .
O19 P3 O14 113.6(5) . .
O30 P3 C2 110.4(6) . .
O19 P3 C2 103.4(6) . .
O14 P3 C2 104.9(5) . .
O54 P4 O36 108.9(5) . .
O54 P4 O58 109.9(5) . .
O36 P4 O58 109.4(5) . .
O54 P4 O45 108.8(5) . .
O36 P4 O45 108.9(4) . .
O58 P4 O45 110.9(5) . .
O59 P5 O35 113.3(5) . .
O59 P5 O40 112.8(5) . .
O35 P5 O40 112.8(5) . .
O59 P5 C5 108.5(6) . .
O35 P5 C5 104.3(6) . .
O40 P5 C5 104.2(6) . .
O60 P6 O48 114.3(5) . .
O60 P6 O44 111.4(5) . .
O48 P6 O44 112.3(5) . .
O60 P6 C6 109.6(5) . .
O48 P6 C6 104.2(5) . .
O44 P6 C6 104.3(5) . .
O17 Mn1 O28 90.8(3) 2_655 .
O17 Mn1 O12 174.2(3) 2_655 .
O28 Mn1 O12 93.3(3) . .
O17 Mn1 O21 83.5(3) 2_655 2_655
O28 Mn1 O21 174.1(3) . 2_655
O12 Mn1 O21 92.5(4) . 2_655
O17 Mn1 O8 97.9(3) 2_655 .
O28 Mn1 O8 92.6(3) . .
O12 Mn1 O8 77.8(3) . .
O21 Mn1 O8 89.9(3) 2_655 .
O17 Mn1 O28 91.2(3) 2_655 2_655
O28 Mn1 O28 86.3(3) . 2_655
O12 Mn1 O28 93.1(3) . 2_655
O21 Mn1 O28 92.1(3) 2_655 2_655
O8 Mn1 O28 170.8(3) . 2_655
O17 Mn1 Na1 137.7(2) 2_655 1_554
O28 Mn1 Na1 92.0(2) . 1_554
O12 Mn1 Na1 46.3(2) . 1_554
O21 Mn1 Na1 91.0(3) 2_655 1_554
O8 Mn1 Na1 124.1(3) . 1_554
O28 Mn1 Na1 46.9(2) 2_655 1_554
O17 Mn1 Na1 45.0(3) 2_655 2_656
O28 Mn1 Na1 45.9(2) . 2_656
O12 Mn1 Na1 138.8(3) . 2_656
O21 Mn1 Na1 128.5(3) 2_655 2_656
O8 Mn1 Na1 96.1(3) . 2_656
O28 Mn1 Na1 89.7(2) 2_655 2_656
Na1 Mn1 Na1 124.87(12) 1_554 2_656
O58 Mn2 O43 93.0(3) . .
O58 Mn2 O58 85.8(3) . 2_766
O43 Mn2 O58 173.9(4) . 2_766
O58 Mn2 O56 175.2(3) . 2_766
O43 Mn2 O56 89.6(3) . 2_766
O58 Mn2 O56 92.0(3) 2_766 2_766
O58 Mn2 O32 93.1(3) . 2_766
O43 Mn2 O32 95.1(3) . 2_766
O58 Mn2 O32 90.9(3) 2_766 2_766
O56 Mn2 O32 82.7(3) 2_766 2_766
O58 Mn2 O38 91.4(3) . .
O43 Mn2 O38 80.9(3) . .
O58 Mn2 O38 93.1(3) 2_766 .
O56 Mn2 O38 93.0(3) 2_766 .
O32 Mn2 O38 174.2(3) 2_766 .
O58 Mn2 Mn2 43.3(2) . 2_766
O43 Mn2 Mn2 136.0(3) . 2_766
O58 Mn2 Mn2 42.5(2) 2_766 2_766
O56 Mn2 Mn2 134.3(3) 2_766 2_766
O32 Mn2 Mn2 92.7(3) 2_766 2_766
O38 Mn2 Mn2 93.1(3) . 2_766
O58 Mn2 Na3 90.5(3) . 2_666
O43 Mn2 Na3 124.4(3) . 2_666
O58 Mn2 Na3 49.7(2) 2_766 2_666
O56 Mn2 Na3 91.3(3) 2_766 2_666
O32 Mn2 Na3 140.0(3) 2_766 2_666
O38 Mn2 Na3 43.5(2) . 2_666
Mn2 Mn2 Na3 63.93(14) 2_766 2_666
O58 Mn2 Na3 48.7(3) . 1_655
O43 Mn2 Na3 95.0(3) . 1_655
O58 Mn2 Na3 88.8(3) 2_766 1_655
O56 Mn2 Na3 127.1(3) 2_766 1_655
O32 Mn2 Na3 44.4(3) 2_766 1_655
O38 Mn2 Na3 139.8(3) . 1_655
Mn2 Mn2 Na3 62.51(14) 2_766 1_655
Na3 Mn2 Na3 126.44(14) 2_666 1_655
O2 Na1 O26 77.8(4) 2_656 2_656
O2 Na1 O1W 86.7(4) 2_656 .
O26 Na1 O1W 83.0(4) 2_656 .
O2 Na1 O17 92.9(3) 2_656 1_556
O26 Na1 O17 162.7(4) 2_656 1_556
O1W Na1 O17 111.2(4) . 1_556
O2 Na1 O12 162.6(4) 2_656 1_556
O26 Na1 O12 97.6(4) 2_656 1_556
O1W Na1 O12 109.6(4) . 1_556
O17 Na1 O12 87.0(3) 1_556 1_556
O2 Na1 O28 83.1(3) 2_656 2_656
O26 Na1 O28 88.3(4) 2_656 2_656
O1W Na1 O28 167.8(4) . 2_656
O17 Na1 O28 76.0(3) 1_556 2_656
O12 Na1 O28 80.0(3) 1_556 2_656
O2 Na1 O13 133.4(4) 2_656 1_556
O26 Na1 O13 135.9(4) 2_656 1_556
O1W Na1 O13 71.2(4) . 1_556
O17 Na1 O13 60.6(3) 1_556 1_556
O12 Na1 O13 60.8(3) 1_556 1_556
O28 Na1 O13 120.8(3) 2_656 1_556
O2 Na1 Mo4 109.3(3) 2_656 1_556
O26 Na1 Mo4 169.3(3) 2_656 1_556
O1W Na1 Mo4 89.3(3) . 1_556
O17 Na1 Mo4 27.9(2) 1_556 1_556
O12 Na1 Mo4 78.0(2) 1_556 1_556
O28 Na1 Mo4 100.4(2) 2_656 1_556
O13 Na1 Mo4 33.61(19) 1_556 1_556
O2 Na1 Mn1 123.1(3) 2_656 1_556
O26 Na1 Mn1 92.1(3) 2_656 1_556
O1W Na1 Mn1 148.2(3) . 1_556
O17 Na1 Mn1 80.8(2) 1_556 1_556
O12 Na1 Mn1 39.8(2) 1_556 1_556
O28 Na1 Mn1 40.34(18) 2_656 1_556
O13 Na1 Mn1 91.8(2) 1_556 1_556
Mo4 Na1 Mn1 90.59(14) 1_556 1_556
O2 Na1 Mo3 166.5(3) 2_656 1_556
O26 Na1 Mo3 114.3(3) 2_656 1_556
O1W Na1 Mo3 88.9(3) . 1_556
O17 Na1 Mo3 76.9(2) 1_556 1_556
O12 Na1 Mo3 27.9(2) 1_556 1_556
O28 Na1 Mo3 102.5(2) 2_656 1_556
O13 Na1 Mo3 33.46(18) 1_556 1_556
Mo4 Na1 Mo3 57.89(9) 1_556 1_556
Mn1 Na1 Mo3 64.50(10) 1_556 1_556
O2 Na1 Mn1 86.4(3) 2_656 2_656
O26 Na1 Mn1 125.9(3) 2_656 2_656
O1W Na1 Mn1 147.8(4) . 2_656
O17 Na1 Mn1 37.9(2) 1_556 2_656
O12 Na1 Mn1 82.9(3) 1_556 2_656
O28 Na1 Mn1 38.1(2) 2_656 2_656
O13 Na1 Mn1 91.3(2) 1_556 2_656
Mo4 Na1 Mn1 63.66(11) 1_556 2_656
Mn1 Na1 Mn1 55.13(12) 1_556 2_656
Mo3 Na1 Mn1 90.65(13) 1_556 2_656
O4W Na2 O29 112.4(4) . 2_666
O4W Na2 O7 151.7(5) . 1_556
O29 Na2 O7 92.2(4) 2_666 1_556
O4W Na2 O2W 85.1(4) . .
O29 Na2 O2W 154.7(5) 2_666 .
O7 Na2 O2W 76.9(4) 1_556 .
O4W Na2 O3W 88.8(4) . 2_666
O29 Na2 O3W 86.3(4) 2_666 2_666
O7 Na2 O3W 107.2(4) 1_556 2_666
O2W Na2 O3W 75.5(4) . 2_666
O4W Na2 O59 80.4(4) . .
O29 Na2 O59 91.0(3) 2_666 .
O7 Na2 O59 85.7(4) 1_556 .
O2W Na2 O59 110.5(4) . .
O3W Na2 O59 166.9(4) 2_666 .
O4W Na2 P2 91.1(3) . 2_666
O29 Na2 P2 25.4(2) 2_666 2_666
O7 Na2 P2 115.8(3) 1_556 2_666
O2W Na2 P2 146.6(4) . 2_666
O3W Na2 P2 71.2(3) 2_666 2_666
O59 Na2 P2 101.5(3) . 2_666
O4W Na2 Na4 67.9(4) . 2_666
O29 Na2 Na4 128.9(3) 2_666 2_666
O7 Na2 Na4 107.9(3) 1_556 2_666
O2W Na2 Na4 39.3(3) . 2_666
O3W Na2 Na4 43.3(3) 2_666 2_666
O59 Na2 Na4 135.6(3) . 2_666
P2 Na2 Na4 109.1(2) 2_666 2_666
O47 Na3 O51 75.0(3) 1_455 1_455
O47 Na3 O38 159.3(5) 1_455 2_666
O51 Na3 O38 97.9(4) 1_455 2_666
O47 Na3 O32 92.9(4) 1_455 2_666
O51 Na3 O32 159.0(5) 1_455 2_666
O38 Na3 O32 87.3(3) 2_666 2_666
O47 Na3 O58 81.8(4) 1_455 1_455
O51 Na3 O58 85.2(4) 1_455 1_455
O38 Na3 O58 78.2(4) 2_666 1_455
O32 Na3 O58 75.9(3) 2_666 1_455
O47 Na3 O33 135.1(4) 1_455 2_666
O51 Na3 O33 139.5(4) 1_455 2_666
O38 Na3 O33 61.8(3) 2_666 2_666
O32 Na3 O33 60.5(3) 2_666 2_666
O58 Na3 O33 120.1(3) 1_455 2_666
O47 Na3 Mo8 168.6(4) 1_455 2_666
O51 Na3 Mo8 116.0(3) 1_455 2_666
O38 Na3 Mo8 28.3(2) 2_666 2_666
O32 Na3 Mo8 77.4(2) 2_666 2_666
O58 Na3 Mo8 101.3(3) 1_455 2_666
O33 Na3 Mo8 34.22(18) 2_666 2_666
O47 Na3 Mo7 110.7(3) 1_455 2_666
O51 Na3 Mo7 172.7(3) 1_455 2_666
O38 Na3 Mo7 78.2(2) 2_666 2_666
O32 Na3 Mo7 28.1(2) 2_666 2_666
O58 Na3 Mo7 100.0(3) 1_455 2_666
O33 Na3 Mo7 33.22(18) 2_666 2_666
Mo8 Na3 Mo7 58.02(10) 2_666 2_666
O47 Na3 Mn2 119.9(4) 1_455 2_666
O51 Na3 Mn2 90.1(3) 1_455 2_666
O38 Na3 Mn2 39.7(3) 2_666 2_666
O32 Na3 Mn2 80.9(3) 2_666 2_666
O58 Na3 Mn2 38.57(19) 1_455 2_666
O33 Na3 Mn2 92.7(2) 2_666 2_666
Mo8 Na3 Mn2 64.92(12) 2_666 2_666
Mo7 Na3 Mn2 90.72(16) 2_666 2_666
O47 Na3 Mn2 85.8(3) 1_455 1_455
O51 Na3 Mn2 121.7(4) 1_455 1_455
O38 Na3 Mn2 81.5(3) 2_666 1_455
O32 Na3 Mn2 38.7(2) 2_666 1_455
O58 Na3 Mn2 37.2(2) 1_455 1_455
O33 Na3 Mn2 91.4(2) 2_666 1_455
Mo8 Na3 Mn2 90.13(15) 2_666 1_455
Mo7 Na3 Mn2 64.20(13) 2_666 1_455
Mn2 Na3 Mn2 53.56(14) 2_666 1_455
O60 Na4 O2W 104.5(4) 1_554 2_666
O60 Na4 O5W 99.8(4) 1_554 2_666
O2W Na4 O5W 154.8(5) 2_666 2_666
O60 Na4 O7W 140.9(6) 1_554 2_666
O2W Na4 O7W 82.1(4) 2_666 2_666
O5W Na4 O7W 83.6(4) 2_666 2_666
O60 Na4 O3W 97.2(5) 1_554 .
O2W Na4 O3W 82.6(5) 2_666 .
O5W Na4 O3W 87.6(5) 2_666 .
O7W Na4 O3W 122.0(5) 2_666 .
O60 Na4 O17W 69.8(5) 1_554 2_666
O2W Na4 O17W 72.7(6) 2_666 2_666
O5W Na4 O17W 123.3(7) 2_666 2_666
O7W Na4 O17W 75.9(6) 2_666 2_666
O3W Na4 O17W 147.4(6) . 2_666
O60 Na4 Na2 125.2(4) 1_554 2_666
O2W Na4 Na2 44.1(3) 2_666 2_666
O5W Na4 Na2 114.4(4) 2_666 2_666
O7W Na4 Na2 86.6(4) 2_666 2_666
O3W Na4 Na2 46.6(3) . 2_666
O17W Na4 Na2 116.2(5) 2_666 2_666
Mo1 O2 Na1 147.0(5) . 2_656
Mo2 O3 Mo1 120.0(4) . .
Mo6 O4 Mo1 140.8(5) . .
P2 O5 Mo1 130.3(5) . .
P1 O6 Mo2 129.0(5) . .
P1 O6 Mo1 128.1(5) . .
Mo2 O6 Mo1 91.8(3) . .
Mo2 O7 Na2 139.2(5) . 1_554
Mo2 O8 Mn1 141.9(5) . .
Mo3 O9 Mo2 140.2(4) . .
P2 O10 Mo2 132.8(5) . .
Mo3 O12 Mn1 139.6(5) . .
Mo3 O12 Na1 109.2(4) . 1_554
Mn1 O12 Na1 94.0(3) . 1_554
Mo4 O13 Mo3 121.9(4) . .
Mo4 O13 Na1 93.5(3) . 1_554
Mo3 O13 Na1 94.1(3) . 1_554
P3 O14 Mo3 133.2(5) . .
P1 O15 Mo3 128.3(5) . .
P1 O15 Mo4 126.6(4) . .
Mo3 O15 Mo4 91.4(3) . .
Mo4 O17 Mn1 141.9(5) . 2_655
Mo4 O17 Na1 109.1(4) . 1_554
Mn1 O17 Na1 97.1(4) 2_655 1_554
Mo4 O18 Mo5 142.9(5) . .
P3 O19 Mo4 130.9(5) . .
Mo5 O21 Mn1 137.3(5) . 2_655
Mo5 O22 Mo6 119.1(5) . .
C3 O23 Mo5 128.8(10) . .
P1 O24 Mo5 128.0(4) . .
P1 O24 Mo6 130.8(5) . .
Mo5 O24 Mo6 93.0(3) . .
Mo6 O26 Na1 139.8(5) . 2_656
C3 O27 Mo6 131.5(9) . .
P1 O28 Mn1 122.9(5) . .
P1 O28 Mn1 122.3(4) . 2_655
Mn1 O28 Mn1 93.7(3) . 2_655
P1 O28 Na1 121.6(4) . 2_656
Mn1 O28 Na1 96.0(3) . 2_656
Mn1 O28 Na1 92.8(3) 2_655 2_656
P2 O29 Na2 111.4(5) . 2_666
Mo7 O32 Mn2 140.3(5) . 2_766
Mo7 O32 Na3 108.8(5) . 2_666
Mn2 O32 Na3 96.8(4) 2_766 2_666
Mo7 O33 Mo8 121.5(5) . .
Mo7 O33 Na3 93.0(4) . 2_666
Mo8 O33 Na3 91.9(3) . 2_666
Mo7 O34 Mo12 142.8(5) . .
P5 O35 Mo7 129.4(5) . .
P4 O36 Mo8 127.7(4) . .
P4 O36 Mo7 128.0(4) . .
Mo8 O36 Mo7 91.8(3) . .
Mo8 O38 Mn2 137.4(5) . .
Mo8 O38 Na3 110.7(5) . 2_666
Mn2 O38 Na3 96.8(4) . 2_666
Mo8 O39 Mo9 141.9(5) . .
P5 O40 Mo8 135.2(5) . .
Mo9 O42 Mo10 120.8(4) . .
Mo9 O43 Mn2 142.1(5) . .
P6 O44 Mo9 136.4(5) . .
P4 O45 Mo9 128.0(5) . .
P4 O45 Mo10 128.4(5) . .
Mo9 O45 Mo10 92.3(3) . .
Mo10 O47 Na3 148.7(5) . 1_655
P6 O48 Mo10 127.8(5) . .
Mo11 O49 Mo10 138.5(5) . .
Mo11 O51 Na3 143.4(5) . 1_655
Mo12 O52 Mo11 118.6(4) . .
C8 O53 Mo11 129.3(10) . .
P4 O54 Mo11 131.1(5) . .
P4 O54 Mo12 128.8(5) . .
Mo11 O54 Mo12 92.4(3) . .
Mo12 O56 Mn2 139.4(5) . 2_766
C8 O57 Mo12 131.8(10) . .
P4 O58 Mn2 124.3(5) . .
P4 O58 Mn2 124.0(5) . 2_766
Mn2 O58 Mn2 94.2(3) . 2_766
P4 O58 Na3 120.2(5) . 1_655
Mn2 O58 Na3 94.1(3) . 1_655
Mn2 O58 Na3 91.8(3) 2_766 1_655
P5 O59 Na2 129.1(6) . .
P6 O60 Na4 132.5(5) . 1_556
N1 C1 P2 113.3(9) . .
N1 C1 H1A 108.9 . .
P2 C1 H1A 108.9 . .
N1 C1 H1B 108.9 . .
P2 C1 H1B 108.9 . .
H1A C1 H1B 107.7 . .
N1 C2 P3 112.0(9) . .
N1 C2 H2A 109.2 . .
P3 C2 H2A 109.2 . .
N1 C2 H2B 109.2 . .
P3 C2 H2B 109.2 . .
H2A C2 H2B 107.9 . .
O27 C3 O23 125.9(13) . .
O27 C3 C4 118.7(14) . .
O23 C3 C4 115.3(15) . .
C3 C4 H4A 109.5 . .
C3 C4 H4B 109.5 . .
H4A C4 H4B 109.5 . .
C3 C4 H4C 109.5 . .
H4A C4 H4C 109.5 . .
H4B C4 H4C 109.5 . .
N2 C5 P5 110.5(9) . .
N2 C5 H5A 109.5 . .
P5 C5 H5A 109.5 . .
N2 C5 H5B 109.5 . .
P5 C5 H5B 109.5 . .
H5A C5 H5B 108.1 . .
N2 C6 P6 112.0(8) . .
N2 C6 H6A 109.2 . .
P6 C6 H6A 109.2 . .
N2 C6 H6B 109.2 . .
P6 C6 H6B 109.2 . .
H6A C6 H6B 107.9 . .
C8 C7 H7A 109.5 . .
C8 C7 H7B 109.5 . .
H7A C7 H7B 109.5 . .
C8 C7 H7C 109.5 . .
H7A C7 H7C 109.5 . .
H7B C7 H7C 109.5 . .
O57 C8 O53 126.0(14) . .
O57 C8 C7 120.5(16) . .
O53 C8 C7 113.5(17) . .
C1 N1 C2 113.7(10) . .
C1 N1 H1C 123.1 . .
C2 N1 H1C 123.1 . .
C6 N2 C5 115.3(9) . .
C6 N2 H2C 122.4 . .
C5 N2 H2C 122.4 . .
Na4 O2W Na2 96.6(4) 2_666 .
Na4 O3W Na2 90.1(4) . 2_666

loop_
_geom_bond_atom_site_label_1
_geom_bond_atom_site_label_2
_geom_bond_distance
_geom_bond_site_symmetry_2
Mo1 O2 1.695(8) .
Mo1 O1 1.717(8) .
Mo1 O4 1.919(9) .
Mo1 O3 1.958(9) .
Mo1 O5 2.229(8) .
Mo1 O6 2.353(8) .
Mo2 O7 1.699(9) .
Mo2 O8 1.720(8) .
Mo2 O3 1.911(9) .
Mo2 O9 1.956(8) .
Mo2 O10 2.184(8) .
Mo2 O6 2.315(8) .
Mo3 O11 1.688(9) .
Mo3 O12 1.734(8) .
Mo3 O9 1.905(8) .
Mo3 O13 1.936(8) .
Mo3 O14 2.195(9) .
Mo3 O15 2.324(8) .
Mo3 Na1 3.502(5) 1_554
Mo4 O16 1.700(8) .
Mo4 O17 1.722(8) .
Mo4 O18 1.882(9) .
Mo4 O13 1.931(9) .
Mo4 O19 2.168(9) .
Mo4 O15 2.399(8) .
Mo4 Na1 3.481(6) 1_554
Mo5 O20 1.689(10) .
Mo5 O21 1.746(9) .
Mo5 O22 1.921(10) .
Mo5 O18 1.940(9) .
Mo5 O23 2.240(10) .
Mo5 O24 2.289(8) .
Mo6 O25 1.699(10) .
Mo6 O26 1.716(10) .
Mo6 O4 1.885(8) .
Mo6 O22 1.936(10) .
Mo6 O27 2.240(11) .
Mo6 O24 2.294(8) .
Mo7 O31 1.682(9) .
Mo7 O32 1.733(9) .
Mo7 O34 1.885(9) .
Mo7 O33 1.913(8) .
Mo7 O35 2.206(8) .
Mo7 O36 2.384(8) .
Mo7 Na3 3.486(6) 2_666
Mo8 O37 1.707(9) .
Mo8 O38 1.763(9) .
Mo8 O39 1.892(8) .
Mo8 O33 1.960(8) .
Mo8 O40 2.179(8) .
Mo8 O36 2.320(8) .
Mo8 Na3 3.483(6) 2_666
Mo9 O41 1.705(8) .
Mo9 O43 1.755(9) .
Mo9 O42 1.914(9) .
Mo9 O39 1.936(9) .
Mo9 O44 2.113(8) .
Mo9 O45 2.323(8) .
Mo10 O47 1.700(8) .
Mo10 O46 1.709(9) .
Mo10 O49 1.908(8) .
Mo10 O42 1.942(8) .
Mo10 O48 2.242(9) .
Mo10 O45 2.324(8) .
Mo11 O51 1.695(9) .
Mo11 O50 1.703(10) .
Mo11 O49 1.900(8) .
Mo11 O52 1.947(9) .
Mo11 O53 2.279(10) .
Mo11 O54 2.296(9) .
Mo12 O55 1.692(9) .
Mo12 O56 1.747(9) .
Mo12 O52 1.916(9) .
Mo12 O34 1.926(10) .
Mo12 O57 2.218(10) .
Mo12 O54 2.309(8) .
P1 O6 1.532(8) .
P1 O28 1.534(8) .
P1 O15 1.545(9) .
P1 O24 1.546(8) .
P2 O5 1.513(9) .
P2 O29 1.520(8) .
P2 O10 1.530(9) .
P2 C1 1.793(12) .
P2 Na2 3.292(7) 2_666
P3 O30 1.493(10) .
P3 O19 1.514(9) .
P3 O14 1.522(9) .
P3 C2 1.825(14) .
P4 O54 1.514(8) .
P4 O36 1.536(9) .
P4 O58 1.536(8) .
P4 O45 1.543(8) .
P5 O59 1.509(9) .
P5 O35 1.533(9) .
P5 O40 1.537(8) .
P5 C5 1.815(14) .
P6 O60 1.525(8) .
P6 O48 1.528(9) .
P6 O44 1.546(9) .
P6 C6 1.797(12) .
Mn1 O17 2.186(9) 2_655
Mn1 O28 2.191(9) .
Mn1 O12 2.233(9) .
Mn1 O21 2.254(10) 2_655
Mn1 O8 2.256(9) .
Mn1 O28 2.258(7) 2_655
Mn1 Na1 3.484(6) 1_554
Mn1 Na1 3.529(7) 2_656
Mn2 O58 2.165(9) .
Mn2 O43 2.182(9) .
Mn2 O58 2.200(8) 2_766
Mn2 O56 2.215(10) 2_766
Mn2 O32 2.251(10) 2_766
Mn2 O38 2.270(10) .
Mn2 Mn2 3.198(5) 2_766
Mn2 Na3 3.527(8) 2_666
Mn2 Na3 3.571(8) 1_655
Na1 O2 2.314(9) 2_656
Na1 O26 2.393(12) 2_656
Na1 O1W 2.400(13) .
Na1 O17 2.514(11) 1_556
Na1 O12 2.525(10) 1_556
Na1 O28 2.547(10) 2_656
Na1 O13 2.781(10) 1_556
Na1 Mo4 3.481(6) 1_556
Na1 Mn1 3.484(6) 1_556
Na1 Mo3 3.502(5) 1_556
Na1 Mn1 3.529(7) 2_656
Na2 O4W 2.393(15) .
Na2 O29 2.418(10) 2_666
Na2 O7 2.460(11) 1_556
Na2 O2W 2.545(13) .
Na2 O3W 2.640(13) 2_666
Na2 O59 2.642(12) .
Na2 P2 3.292(7) 2_666
Na2 Na4 3.633(11) 2_666
Na3 O47 2.322(9) 1_455
Na3 O51 2.409(11) 1_455
Na3 O38 2.445(10) 2_666
Na3 O32 2.517(11) 2_666
Na3 O58 2.690(12) 1_455
Na3 O33 2.816(11) 2_666
Na3 Mo8 3.483(6) 2_666
Na3 Mo7 3.486(6) 2_666
Na3 Mn2 3.527(8) 2_666
Na3 Mn2 3.571(8) 1_455
Na4 O60 2.247(11) 1_554
Na4 O2W 2.318(13) 2_666
Na4 O5W 2.370(13) 2_666
Na4 O7W 2.490(15) 2_666
Na4 O3W 2.492(15) .
Na4 O17W 2.99(2) 2_666
Na4 Na2 3.633(11) 2_666
O2 Na1 2.314(9) 2_656
O7 Na2 2.460(11) 1_554
O12 Na1 2.525(10) 1_554
O13 Na1 2.781(10) 1_554
O17 Mn1 2.186(9) 2_655
O17 Na1 2.514(11) 1_554
O21 Mn1 2.254(10) 2_655
O23 C3 1.303(16) .
O26 Na1 2.393(12) 2_656
O27 C3 1.246(17) .
O28 Mn1 2.258(7) 2_655
O28 Na1 2.547(10) 2_656
O29 Na2 2.418(10) 2_666
O32 Mn2 2.251(10) 2_766
O32 Na3 2.517(11) 2_666
O33 Na3 2.816(11) 2_666
O38 Na3 2.445(10) 2_666
O47 Na3 2.322(9) 1_655
O51 Na3 2.409(11) 1_655
O53 C8 1.297(18) .
O56 Mn2 2.215(10) 2_766
O57 C8 1.24(2) .
O58 Mn2 2.200(8) 2_766
O58 Na3 2.690(12) 1_655
O60 Na4 2.247(11) 1_556
C1 N1 1.445(15) .
C1 H1A 0.9700 .
C1 H1B 0.9700 .
C2 N1 1.513(15) .
C2 H2A 0.9700 .
C2 H2B 0.9700 .
C3 C4 1.50(2) .
C4 H4A 0.9600 .
C4 H4B 0.9600 .
C4 H4C 0.9600 .
C5 N2 1.479(15) .
C5 H5A 0.9700 .
C5 H5B 0.9700 .
C6 N2 1.477(15) .
C6 H6A 0.9700 .
C6 H6B 0.9700 .
C7 C8 1.48(2) .
C7 H7A 0.9600 .
C7 H7B 0.9600 .
C7 H7C 0.9600 .
N1 H1C 0.8600 .
N2 H2C 0.8600 .
N5 O18W 1.08(3) .
O2W Na4 2.318(13) 2_666
O3W Na2 2.640(13) 2_666
O5W Na4 2.370(13) 2_666
O7W Na4 2.490(15) 2_666
O17W Na4 2.99(2) 2_666
O21W O23W 1.56(4) .
